data_7154558
loop_
_publ_author_name
'Ma, Jiang-Hao'
'Zhao, Feng'
'Wang, Ying'
'Liu, Yue'
'Gao, Su-Yu'
'Ding, Li-Qin'
'Chen, Li-Xia'
'Qiu, Feng'

_publ_section_title
;
 Natural nitric oxide (NO) inhibitors from the rhizomes of Curcuma
 phaeocaulis.
;
_journal_issue 30
_journal_name_full 'Organic &amp; biomolecular chemistry'
_journal_page_first 8349
_journal_page_last 8358
_journal_paper_doi 10.1039/c5ob00964b
_journal_volume 13
_journal_year 2015
_chemical_absolute_configuration ad
_chemical_compound_source 'Curcuma phaeocaulis Valeton'
_chemical_formula_moiety 'C15 H22 O3'
_chemical_formula_sum 'C15 H22 O3'
_chemical_formula_weight 250.33
_chemical_melting_point 459.6(5)
_chemical_name_common '(1S, 4S, 6R, 10S)-1-hydroxysalvial-7(11)-ene-5,8-dione'
_chemical_name_systematic phasalvione
_chemical_properties_physical 'Heat-sensitive, Light-sensitive'
_space_group_crystal_system orthorhombic
_space_group_IT_number 19
_space_group_name_Hall 'P 2ac 2ab'
_space_group_name_H-M_alt 'P 21 21 21'
_symmetry_space_group_name_Hall 'P 2ac 2ab'
_symmetry_space_group_name_H-M 'P 21 21 21'
_atom_sites_solution_hydrogens geom
_atom_sites_solution_primary direct
_atom_sites_solution_secondary difmap
_audit_creation_date 2015-03-18
_audit_creation_method
;
Olex2 1.2
(compiled 2015.01.26 svn.r3150 for OlexSys, GUI svn.r4998)
;
_audit_update_record
;
2015-05-12 deposited with the CCDC.
2015-06-30 downloaded from the CCDC.
;
_cell_angle_alpha 90.00
_cell_angle_beta 90.00
_cell_angle_gamma 90.00
_cell_formula_units_Z 4
_cell_length_a 7.73264(17)
_cell_length_b 8.92045(17)
_cell_length_c 20.1079(4)
_cell_measurement_reflns_used 6748
_cell_measurement_temperature 173.0(3)
_cell_measurement_theta_max 62.8760
_cell_measurement_theta_min 4.9730
_cell_volume 1387.02(5)
_computing_cell_refinement
;
CrysAlisPro, Agilent Technologies,
Version 1.171.37.35 (release 13-08-2014 CrysAlis171 .NET)
(compiled Aug 13 2014,18:06:01)
;
_computing_data_collection
;
CrysAlisPro, Agilent Technologies,
Version 1.171.37.35 (release 13-08-2014 CrysAlis171 .NET)
(compiled Aug 13 2014,18:06:01)
;
_computing_data_reduction
;
CrysAlisPro, Agilent Technologies,
Version 1.171.37.35 (release 13-08-2014 CrysAlis171 .NET)
(compiled Aug 13 2014,18:06:01)
;
_computing_molecular_graphics 'Olex2 (Dolomanov et al., 2009)'
_computing_publication_material 'Olex2 (Dolomanov et al., 2009)'
_computing_structure_refinement 'XL (Sheldrick, 2008)'
_computing_structure_solution 'SHELXS-97 (Sheldrick, 1990)'
_diffrn_ambient_environment N~2~
_diffrn_ambient_temperature 173.0(3)
_diffrn_detector 'CCD plate'
_diffrn_detector_area_resol_mean 16.0288
_diffrn_detector_type Sapphire3
_diffrn_measured_fraction_theta_full 0.993
_diffrn_measured_fraction_theta_max 0.993
_diffrn_measurement_details
;
  1 omega  -92.00  -20.00   1.0000    1.0000
omega____ theta____ kappa____ phi______ frames
    -      -33.2434  127.0000 -147.0000 72

  2 omega -102.00  -12.00   1.0000    1.0000
omega____ theta____ kappa____ phi______ frames
    -      -33.2434  -57.0000  -60.0000 90

  3 omega  -36.00   55.00   1.0000    1.0000
omega____ theta____ kappa____ phi______ frames
    -       33.2434  -57.0000   90.0000 91

  4 omega   18.00   69.00   1.0000    1.0000
omega____ theta____ kappa____ phi______ frames
    -       90.5000  -30.0000 -150.0000 51

  5 omega   61.00  163.00   1.0000    1.0000
omega____ theta____ kappa____ phi______ frames
    -       90.5000   30.0000  -90.0000 102

  6 omega   18.00   69.00   1.0000    1.0000
omega____ theta____ kappa____ phi______ frames
    -       90.5000  -30.0000  -60.0000 51

  7 omega   79.00  163.00   1.0000    1.0000
omega____ theta____ kappa____ phi______ frames
    -       90.5000  111.0000    0.0000 84

  8 omega   19.00   77.00   1.0000    1.0000
omega____ theta____ kappa____ phi______ frames
    -       90.5000  -45.0000   60.0000 58

  9 omega   79.00  163.00   1.0000    1.0000
omega____ theta____ kappa____ phi______ frames
    -       90.5000  111.0000  120.0000 84

 10 omega   67.00  162.00   1.0000    1.0000
omega____ theta____ kappa____ phi______ frames
    -       90.5000   45.0000 -150.0000 95

 11 omega   18.00   90.00   1.0000    1.0000
omega____ theta____ kappa____ phi______ frames
    -       90.5000 -111.0000  120.0000 72

 12 omega   19.00   77.00   1.0000    1.0000
omega____ theta____ kappa____ phi______ frames
    -       90.5000  -45.0000    0.0000 58

 13 omega   69.00  159.00   1.0000    1.0000
omega____ theta____ kappa____ phi______ frames
    -       90.5000   61.0000 -120.0000 90

 14 omega   18.00   69.00   1.0000    1.0000
omega____ theta____ kappa____ phi______ frames
    -       90.5000  -30.0000   90.0000 51

 15 omega   18.00   69.00   1.0000    1.0000
omega____ theta____ kappa____ phi______ frames
    -       90.5000  -30.0000    0.0000 51

 16 omega   69.00  159.00   1.0000    1.0000
omega____ theta____ kappa____ phi______ frames
    -       90.5000   61.0000   60.0000 90

 17 omega   35.00  134.00   1.0000    1.0000
omega____ theta____ kappa____ phi______ frames
    -       90.5000  178.0000   60.0000 99

 18 omega -109.00  -57.00   1.0000    1.0000
omega____ theta____ kappa____ phi______ frames
    -      -33.2434 -178.0000 -120.0000 52

 19 omega   13.00  102.00   1.0000    1.0000
omega____ theta____ kappa____ phi______ frames
    -       33.2434   57.0000   30.0000 89

 20 omega    3.00  103.00   1.0000    1.0000
omega____ theta____ kappa____ phi______ frames
    -       33.2434   77.0000  120.0000 100

 21 omega   13.00  102.00   1.0000    1.0000
omega____ theta____ kappa____ phi______ frames
    -       33.2434   57.0000 -120.0000 89

 22 omega   69.00  108.00   1.0000    1.0000
omega____ theta____ kappa____ phi______ frames
    -       90.5000   61.0000  120.0000 39

 23 omega   60.00  161.00   1.0000    1.0000
omega____ theta____ kappa____ phi______ frames
    -       90.5000   77.0000  -30.0000 101
;
_diffrn_measurement_device 'four-circle diffractometer'
_diffrn_measurement_device_type 'Xcalibur, Sapphire3, Gemini ultra'
_diffrn_measurement_method '\w scans'
_diffrn_orient_matrix_UB_11 0.0210386000
_diffrn_orient_matrix_UB_12 0.1716883000
_diffrn_orient_matrix_UB_13 -0.0023292000
_diffrn_orient_matrix_UB_21 0.1339351000
_diffrn_orient_matrix_UB_22 -0.0161941000
_diffrn_orient_matrix_UB_23 -0.0563069000
_diffrn_orient_matrix_UB_31 -0.1458550000
_diffrn_orient_matrix_UB_32 0.0098638000
_diffrn_orient_matrix_UB_33 -0.0519347000
_diffrn_radiation_monochromator mirror
_diffrn_radiation_probe x-ray
_diffrn_radiation_type CuK\a
_diffrn_radiation_wavelength 1.54184
_diffrn_reflns_av_R_equivalents 0.0305
_diffrn_reflns_av_unetI/netI 0.0188
_diffrn_reflns_limit_h_max 8
_diffrn_reflns_limit_h_min -8
_diffrn_reflns_limit_k_max 10
_diffrn_reflns_limit_k_min -10
_diffrn_reflns_limit_l_max 23
_diffrn_reflns_limit_l_min -23
_diffrn_reflns_number 10900
_diffrn_reflns_theta_full 62.63
_diffrn_reflns_theta_max 62.63
_diffrn_reflns_theta_min 6.13
_diffrn_source 'sealed X-ray tube'
_diffrn_source_type 'Enhance Ultra (Cu) X-ray Source'
_exptl_absorpt_coefficient_mu 0.656
_exptl_absorpt_correction_T_max 1.00000
_exptl_absorpt_correction_T_min 0.58472
_exptl_absorpt_correction_type multi-scan
_exptl_absorpt_process_details
;
CrysAlisPro, Agilent Technologies,
Version 1.171.37.35 (release 13-08-2014 CrysAlis171 .NET)
(compiled Aug 13 2014,18:06:01)
Empirical absorption correction using spherical harmonics,
 implemented in SCALE3 ABSPACK scaling algorithm.
;
_exptl_crystal_colour colorless
_exptl_crystal_density_diffrn 1.199
_exptl_crystal_density_method 'not measured'
_exptl_crystal_description ' flaky'
_exptl_crystal_F_000 544
_exptl_crystal_recrystallization_method 'Vapour Deposition'
_refine_diff_density_max 0.137
_refine_diff_density_min -0.168
_refine_diff_density_rms 0.032
_refine_ls_abs_structure_details 'Flack H D (1983), Acta Cryst. A39, 876-881'
_refine_ls_abs_structure_Flack 0.12(19)
_refine_ls_extinction_method none
_refine_ls_goodness_of_fit_ref 1.046
_refine_ls_hydrogen_treatment constr
_refine_ls_matrix_type full
_refine_ls_number_parameters 168
_refine_ls_number_reflns 2212
_refine_ls_number_restraints 0
_refine_ls_restrained_S_all 1.046
_refine_ls_R_factor_all 0.0296
_refine_ls_R_factor_gt 0.0290
_refine_ls_shift/su_max 0.000
_refine_ls_shift/su_mean 0.000
_refine_ls_structure_factor_coef Fsqd
_refine_ls_weighting_details 'calc w=1/[\s^2^(Fo^2^)+(0.0513P)^2^+0.1441P] where P=(Fo^2^+2Fc^2^)/3'
_refine_ls_weighting_scheme calc
_refine_ls_wR_factor_gt 0.0775
_refine_ls_wR_factor_ref 0.0781
_reflns_number_gt 2171
_reflns_number_total 2212
_reflns_threshold_expression >2sigma(I)
_cod_data_source_file c5ob00964b2.cif
_cod_data_source_block qf-5
_cod_depositor_comments
;
The following automatic conversions were performed:

'_chemical_melting_point' value '186-187 \%C' was changed to
'459.6(5)' - it was converted from degrees Celsius(C) to Kelvins(K),
the average value was taken and precision was estimated.

Automatic conversion script
Id: cif_fix_values 3271 2015-04-21 07:52:19Z andrius 

 Adding full bibliography for 7154558.cif.
;
_cod_database_code 7154558
_reflns_odcompleteness_completeness 97.28
_reflns_odcompleteness_iscentric 1
_reflns_odcompleteness_theta 63.60
_olex2_refinement_description
;
1. Fixed Uiso
 At 1.2 times of:
  All C(H) groups, All C(H,H) groups
 At 1.5 times of:
  All C(H,H,H) groups, All O(H) groups
2.a Ternary CH refined with riding coordinates:
 C6(H6), C9(H9), C13(H13)
2.b Secondary CH2 refined with riding coordinates:
 C12(H12A,H12B), C14(H14A,H14B), C15(H15A,H15B)
2.c Idealised Me refined as rotating group:
 C8(H8A,H8B,H8C), C11(H11A,H11B,H11C), C17(H17A,H17B,H17C), C18(H18A,H18B,H18C)
2.d Idealised tetrahedral OH refined as rotating group:
 O2(H2)
;
_olex2_submission_special_instructions 'No special instructions were received'

loop_
_space_group_symop_id
_space_group_symop_operation_xyz
1 'x, y, z'
2 '-x+1/2, -y, z+1/2'
3 'x+1/2, -y+1/2, -z'
4 '-x, y+1/2, -z+1/2'

loop_
_atom_site_label
_atom_site_type_symbol
_atom_site_fract_x
_atom_site_fract_y
_atom_site_fract_z
_atom_site_U_iso_or_equiv
_atom_site_adp_type
_atom_site_occupancy
_atom_site_calc_flag
_atom_site_refinement_flags_posn
O1 O -0.96264(12) -0.35643(11) -0.13176(5) 0.0306(2) Uani 1 d .
O2 O -0.27835(13) -0.28201(14) -0.07700(6) 0.0484(3) Uani 1 d .
H2 H -0.1867 -0.3109 -0.0930 0.073 Uiso 1 calc GR
C3 C -0.72213(17) -0.40582(14) -0.23507(6) 0.0236(3) Uani 1 d .
C4 C -0.83135(16) -0.42196(13) -0.11542(6) 0.0216(3) Uani 1 d .
C5 C -0.53404(16) -0.32268(15) -0.14307(7) 0.0261(3) Uani 1 d .
C6 C -0.68080(15) -0.43708(14) -0.16276(6) 0.0206(3) Uani 1 d .
H6 H -0.6344 -0.5390 -0.1592 0.025 Uiso 1 calc R
O7 O -0.57808(18) -0.24565(14) -0.31591(6) 0.0604(4) Uani 1 d .
C8 C -0.6097(2) -0.17189(15) -0.12052(8) 0.0359(3) Uani 1 d .
H8A H -0.6908 -0.1367 -0.1531 0.054 Uiso 1 calc GR
H8B H -0.5181 -0.1001 -0.1157 0.054 Uiso 1 calc GR
H8C H -0.6675 -0.1846 -0.0787 0.054 Uiso 1 calc GR
C9 C -0.81580(18) -0.48765(15) -0.04607(6) 0.0263(3) Uani 1 d .
H9 H -0.8429 -0.4071 -0.0146 0.032 Uiso 1 calc R
C10 C -0.84874(18) -0.47161(15) -0.27044(6) 0.0263(3) Uani 1 d .
C11 C -0.96410(19) -0.58913(17) -0.24143(7) 0.0338(3) Uani 1 d .
H11A H -0.9114 -0.6300 -0.2022 0.051 Uiso 1 calc GR
H11B H -0.9815 -0.6676 -0.2734 0.051 Uiso 1 calc GR
H11C H -1.0736 -0.5453 -0.2300 0.051 Uiso 1 calc GR
C12 C -0.44338(19) -0.29894(18) -0.21017(7) 0.0375(4) Uani 1 d .
H12A H -0.3870 -0.2018 -0.2115 0.045 Uiso 1 calc R
H12B H -0.3572 -0.3762 -0.2177 0.045 Uiso 1 calc R
C13 C -0.41118(17) -0.38908(16) -0.09105(7) 0.0311(3) Uani 1 d .
H13 H -0.3569 -0.4785 -0.1101 0.037 Uiso 1 calc R
C14 C -0.6376(2) -0.54738(16) -0.02762(7) 0.0325(3) Uani 1 d .
H14A H -0.6458 -0.5954 0.0155 0.039 Uiso 1 calc R
H14B H -0.6059 -0.6240 -0.0596 0.039 Uiso 1 calc R
C15 C -0.49223(19) -0.43228(18) -0.02484(7) 0.0363(4) Uani 1 d .
H15A H -0.5369 -0.3420 -0.0041 0.044 Uiso 1 calc R
H15B H -0.4018 -0.4712 0.0038 0.044 Uiso 1 calc R
C16 C -0.5843(2) -0.30773(16) -0.26188(7) 0.0352(4) Uani 1 d .
C17 C -0.8826(2) -0.43916(19) -0.34256(7) 0.0409(4) Uani 1 d .
H17A H -0.8183 -0.3521 -0.3558 0.061 Uiso 1 calc GR
H17B H -1.0038 -0.4212 -0.3490 0.061 Uiso 1 calc GR
H17C H -0.8472 -0.5234 -0.3690 0.061 Uiso 1 calc GR
C18 C -0.9545(2) -0.6085(2) -0.03735(9) 0.0493(4) Uani 1 d .
H18A H -1.0654 -0.5682 -0.0492 0.074 Uiso 1 calc GR
H18B H -0.9567 -0.6409 0.0082 0.074 Uiso 1 calc GR
H18C H -0.9284 -0.6923 -0.0656 0.074 Uiso 1 calc GR

loop_
_atom_site_aniso_label
_atom_site_aniso_U_11
_atom_site_aniso_U_22
_atom_site_aniso_U_33
_atom_site_aniso_U_23
_atom_site_aniso_U_13
_atom_site_aniso_U_12
O1 0.0213(5) 0.0372(5) 0.0332(5) 0.0011(4) 0.0024(4) 0.0048(4)
O2 0.0189(5) 0.0616(7) 0.0647(8) -0.0380(6) 0.0026(5) -0.0054(5)
C3 0.0265(7) 0.0204(6) 0.0238(6) 0.0014(5) 0.0031(5) 0.0025(5)
C4 0.0198(6) 0.0192(6) 0.0257(6) -0.0033(5) 0.0000(5) -0.0031(5)
C5 0.0181(7) 0.0269(7) 0.0333(7) -0.0076(5) 0.0031(6) -0.0038(5)
C6 0.0201(7) 0.0182(6) 0.0235(6) -0.0016(5) -0.0001(5) -0.0014(5)
O7 0.0786(10) 0.0612(8) 0.0415(6) 0.0225(6) 0.0061(6) -0.0284(8)
C8 0.0302(8) 0.0244(7) 0.0529(9) -0.0093(6) 0.0024(7) -0.0027(6)
C9 0.0319(7) 0.0257(6) 0.0214(7) -0.0008(5) 0.0039(6) -0.0040(6)
C10 0.0309(7) 0.0242(6) 0.0239(7) -0.0019(5) -0.0005(6) 0.0059(6)
C11 0.0310(8) 0.0376(7) 0.0329(7) -0.0071(6) -0.0044(6) -0.0067(6)
C12 0.0292(8) 0.0392(8) 0.0440(8) -0.0035(7) 0.0101(7) -0.0108(7)
C13 0.0179(6) 0.0373(8) 0.0382(8) -0.0179(6) -0.0016(6) 0.0018(6)
C14 0.0431(8) 0.0325(7) 0.0217(6) 0.0004(6) -0.0040(6) 0.0063(7)
C15 0.0306(8) 0.0482(8) 0.0303(7) -0.0109(7) -0.0098(6) 0.0062(7)
C16 0.0423(9) 0.0292(7) 0.0339(7) 0.0016(6) 0.0111(6) -0.0057(7)
C17 0.0569(10) 0.0391(8) 0.0266(7) 0.0006(6) -0.0095(7) 0.0075(8)
C18 0.0512(10) 0.0509(10) 0.0459(9) 0.0157(8) 0.0009(8) -0.0203(9)

loop_
_atom_type_symbol
_atom_type_description
_atom_type_scat_dispersion_real
_atom_type_scat_dispersion_imag
_atom_type_scat_source
C C 0.0181 0.0091 'International Tables Vol C Tables 4.2.6.8 and 6.1.1.4'
H H 0.0000 0.0000 'International Tables Vol C Tables 4.2.6.8 and 6.1.1.4'
O O 0.0492 0.0322 'International Tables Vol C Tables 4.2.6.8 and 6.1.1.4'

loop_
_geom_angle_atom_site_label_1
_geom_angle_atom_site_label_2
_geom_angle_atom_site_label_3
_geom_angle
C10 C3 C6 125.52(12)
C10 C3 C16 126.10(13)
C16 C3 C6 107.85(11)
O1 C4 C6 121.06(11)
O1 C4 C9 119.99(11)
C6 C4 C9 118.94(11)
C8 C5 C6 111.53(11)
C12 C5 C6 101.38(10)
C12 C5 C8 108.22(12)
C13 C5 C6 111.56(11)
C13 C5 C8 111.92(11)
C13 C5 C12 111.73(11)
C3 C6 C5 105.89(10)
C4 C6 C3 115.22(10)
C4 C6 C5 109.80(10)
C4 C9 C14 115.50(11)
C4 C9 C18 108.76(11)
C14 C9 C18 111.07(12)
C3 C10 C11 122.28(12)
C3 C10 C17 123.60(13)
C11 C10 C17 114.08(13)
C16 C12 C5 105.59(11)
O2 C13 C5 108.77(12)
O2 C13 C15 106.99(11)
C15 C13 C5 116.11(11)
C15 C14 C9 116.14(11)
C13 C15 C14 116.27(11)
C3 C16 C12 107.44(12)
O7 C16 C3 128.38(15)
O7 C16 C12 124.17(14)

loop_
_geom_bond_atom_site_label_1
_geom_bond_atom_site_label_2
_geom_bond_distance
O1 C4 1.2167(15)
O2 C13 1.4307(16)
C3 C6 1.5145(18)
C3 C10 1.3449(19)
C3 C16 1.4806(19)
C4 C6 1.5099(17)
C4 C9 1.5174(17)
C5 C6 1.5767(17)
C5 C8 1.5352(19)
C5 C12 1.5351(19)
C5 C13 1.532(2)
O7 C16 1.2204(19)
C9 C14 1.524(2)
C9 C18 1.531(2)
C10 C11 1.495(2)
C10 C17 1.5018(19)
C12 C16 1.508(2)
C13 C15 1.521(2)
C14 C15 1.523(2)

loop_
_geom_torsion_atom_site_label_1
_geom_torsion_atom_site_label_2
_geom_torsion_atom_site_label_3
_geom_torsion_atom_site_label_4
_geom_torsion
O1 C4 C6 C3 -16.33(17)
O1 C4 C6 C5 103.10(13)
O1 C4 C9 C14 -171.65(12)
O1 C4 C9 C18 62.71(16)
O2 C13 C15 C14 -179.53(12)
C4 C9 C14 C15 63.80(15)
C5 C12 C16 C3 -28.07(15)
C5 C12 C16 O7 153.32(15)
C5 C13 C15 C14 58.84(17)
C6 C3 C10 C11 -1.3(2)
C6 C3 C10 C17 -178.71(13)
C6 C3 C16 O7 -172.33(16)
C6 C3 C16 C12 9.14(15)
C6 C4 C9 C14 7.28(16)
C6 C4 C9 C18 -118.37(14)
C6 C5 C12 C16 34.33(14)
C6 C5 C13 O2 178.13(10)
C6 C5 C13 C15 -61.19(14)
C8 C5 C6 C3 86.24(13)
C8 C5 C6 C4 -38.75(15)
C8 C5 C12 C16 -83.08(14)
C8 C5 C13 O2 -56.11(14)
C8 C5 C13 C15 64.57(15)
C9 C4 C6 C3 164.76(11)
C9 C4 C6 C5 -75.82(13)
C9 C14 C15 C13 -81.14(16)
C10 C3 C6 C4 -53.66(17)
C10 C3 C6 C5 -175.22(12)
C10 C3 C16 O7 15.7(2)
C10 C3 C16 C12 -162.87(13)
C12 C5 C6 C3 -28.74(13)
C12 C5 C6 C4 -153.73(11)
C12 C5 C13 O2 65.43(14)
C12 C5 C13 C15 -173.89(12)
C13 C5 C6 C3 -147.79(11)
C13 C5 C6 C4 87.22(12)
C13 C5 C12 C16 153.26(12)
C16 C3 C6 C4 134.28(11)
C16 C3 C6 C5 12.71(13)
C16 C3 C10 C11 169.35(13)
C16 C3 C10 C17 -8.1(2)
C18 C9 C14 C15 -171.75(12)
